data_1508731
loop_
_publ_author_name
'Wu, Wen-Bin'
'Huang, Jing-Mei'

_publ_section_title
;
 Highly Regioselective C-N Bond Formation through C-H Azolation of Indoles
 Promoted by Iodine in Aqueous Media.
;
_journal_issue 23
_journal_name_full 'Organic letters'
_journal_page_first 5832
_journal_page_last 5835
_journal_paper_doi 10.1021/ol302609m
_journal_volume 14
_journal_year 2012
_chemical_formula_moiety 'C10 H8 N4'
_chemical_formula_sum 'C10 H8 N4'
_chemical_formula_weight 184.20
_chemical_name_systematic
; 
 2-[1,2,3]Triazol-1-yl-1H-indole 
;
_space_group_IT_number 19
_symmetry_cell_setting orthorhombic
_symmetry_space_group_name_Hall 'P 2ac 2ab'
_symmetry_space_group_name_H-M 'P 21 21 21'
_atom_sites_solution_hydrogens geom
_atom_sites_solution_primary direct
_atom_sites_solution_secondary difmap
_audit_creation_method SHELXL-97
_cell_angle_alpha 90.00
_cell_angle_beta 90.00
_cell_angle_gamma 90.00
_cell_formula_units_Z 4
_cell_length_a 7.4156(5)
_cell_length_b 8.8137(6)
_cell_length_c 13.4503(9)
_cell_measurement_reflns_used 3426
_cell_measurement_temperature 103(2)
_cell_measurement_theta_max 34.28
_cell_measurement_theta_min 2.75
_cell_volume 879.10(10)
_computing_cell_refinement 'Bruker SAINT'
_computing_data_collection 'Bruker APEX2'
_computing_data_reduction 'Bruker SAINT'
_computing_molecular_graphics 'Bruker SHELXTL'
_computing_publication_material 'Bruker SHELXTL'
_computing_structure_refinement 'SHELXL-97 (Sheldrick, 2008)'
_computing_structure_solution 'SHELXS-97 (Sheldrick, 2008)'
_diffrn_ambient_temperature 103(2)
_diffrn_measured_fraction_theta_full 0.984
_diffrn_measured_fraction_theta_max 0.930
_diffrn_measurement_device_type 'Bruker APEX-II CCD'
_diffrn_measurement_method '\f and \w scans'
_diffrn_radiation_monochromator graphite
_diffrn_radiation_source 'fine-focus sealed tube'
_diffrn_radiation_type MoK\a
_diffrn_radiation_wavelength 0.71073
_diffrn_reflns_av_R_equivalents 0.0296
_diffrn_reflns_av_sigmaI/netI 0.0295
_diffrn_reflns_limit_h_max 11
_diffrn_reflns_limit_h_min -11
_diffrn_reflns_limit_k_max 12
_diffrn_reflns_limit_k_min -13
_diffrn_reflns_limit_l_max 20
_diffrn_reflns_limit_l_min -13
_diffrn_reflns_number 7313
_diffrn_reflns_theta_full 25.00
_diffrn_reflns_theta_max 34.95
_diffrn_reflns_theta_min 2.76
_exptl_absorpt_coefficient_mu 0.090
_exptl_absorpt_correction_T_max 0.9951
_exptl_absorpt_correction_T_min 0.9648
_exptl_absorpt_correction_type multi-scan
_exptl_absorpt_process_details sadabs
_exptl_crystal_colour colourless
_exptl_crystal_density_diffrn 1.392
_exptl_crystal_density_method 'not measured'
_exptl_crystal_description block
_exptl_crystal_F_000 384
_exptl_crystal_size_max 0.40
_exptl_crystal_size_mid 0.38
_exptl_crystal_size_min 0.05
_refine_diff_density_max 0.373
_refine_diff_density_min -0.240
_refine_diff_density_rms 0.053
_refine_ls_extinction_method none
_refine_ls_goodness_of_fit_ref 1.055
_refine_ls_hydrogen_treatment constr
_refine_ls_matrix_type full
_refine_ls_number_parameters 127
_refine_ls_number_reflns 2047
_refine_ls_number_restraints 0
_refine_ls_restrained_S_all 1.055
_refine_ls_R_factor_all 0.0399
_refine_ls_R_factor_gt 0.0368
_refine_ls_shift/su_max 0.001
_refine_ls_shift/su_mean 0.000
_refine_ls_structure_factor_coef Fsqd
_refine_ls_weighting_details 'calc w=1/[\s^2^(Fo^2^)+(0.0702P)^2^+0.0398P] where P=(Fo^2^+2Fc^2^)/3'
_refine_ls_weighting_scheme calc
_refine_ls_wR_factor_gt 0.0984
_refine_ls_wR_factor_ref 0.1007
_reflns_number_gt 1925
_reflns_number_total 2047
_reflns_threshold_expression >2sigma(I)
_cod_data_source_file ol302609m_si_002.cif
_cod_data_source_block 4e
_cod_depositor_comments
;
The following automatic conversions were performed:

'_symmetry_cell_setting' value 'Orthorhombic' changed to
'orthorhombic' according to
/home/saulius/struct/CIF-dictionaries/cif_core.dic dictionary named
'cif_core.dic' version 2.4.2 from 2011-04-26.

Automatic conversion script
Id: cif_fix_values 1891 2012-01-12 08:04:46Z andrius 
;
_cod_original_sg_symbol_H-M P2(1)2(1)2(1)
_cod_database_code 1508731

loop_
_symmetry_equiv_pos_as_xyz
'x, y, z'
'-x+1/2, -y, z+1/2'
'-x, y+1/2, -z+1/2'
'x+1/2, -y+1/2, -z'

loop_
_atom_site_label
_atom_site_type_symbol
_atom_site_fract_x
_atom_site_fract_y
_atom_site_fract_z
_atom_site_U_iso_or_equiv
_atom_site_adp_type
_atom_site_occupancy
_atom_site_symmetry_multiplicity
_atom_site_calc_flag
_atom_site_refinement_flags
C1 C 0.46973(14) -0.09272(14) 0.99416(8) 0.01273(18) Uani 1 1 d .
C2 C 0.53179(16) -0.24204(15) 0.99157(9) 0.0164(2) Uani 1 1 d .
H2 H 0.5827 -0.2891 1.0486 0.020 Uiso 1 1 calc R
C3 C 0.51576(17) -0.31891(16) 0.90185(10) 0.0193(2) Uani 1 1 d .
H3 H 0.5568 -0.4208 0.8973 0.023 Uiso 1 1 calc R
C4 C 0.43991(16) -0.24897(16) 0.81745(9) 0.0190(2) Uani 1 1 d .
H4 H 0.4297 -0.3049 0.7573 0.023 Uiso 1 1 calc R
C5 C 0.37987(16) -0.10000(15) 0.82048(9) 0.0167(2) Uani 1 1 d .
H5 H 0.3295 -0.0535 0.7631 0.020 Uiso 1 1 calc R
C6 C 0.39515(14) -0.01911(14) 0.91027(8) 0.01358(19) Uani 1 1 d .
C7 C 0.35510(15) 0.13369(14) 0.93919(8) 0.0145(2) Uani 1 1 d .
H7 H 0.3044 0.2115 0.8991 0.017 Uiso 1 1 calc R
C8 C 0.40547(14) 0.14383(13) 1.03719(8) 0.01234(18) Uani 1 1 d .
C9 C 0.32918(15) 0.41044(15) 1.07851(9) 0.0161(2) Uani 1 1 d .
H9 H 0.2695 0.4416 1.0195 0.019 Uiso 1 1 calc R
C10 C 0.36413(16) 0.49545(15) 1.16159(8) 0.0166(2) Uani 1 1 d .
H10 H 0.3320 0.5988 1.1711 0.020 Uiso 1 1 calc R
N1 N 0.47467(13) 0.00971(12) 1.07198(7) 0.01320(17) Uani 1 1 d .
H1 H 0.5147 -0.0079 1.1325 0.016 Uiso 1 1 calc R
N2 N 0.39906(12) 0.27165(11) 1.09953(7) 0.01223(17) Uani 1 1 d .
N3 N 0.47527(14) 0.26980(12) 1.19110(7) 0.01474(18) Uani 1 1 d .
N4 N 0.45285(13) 0.40629(12) 1.22822(7) 0.01535(19) Uani 1 1 d .

loop_
_atom_site_aniso_label
_atom_site_aniso_U_11
_atom_site_aniso_U_22
_atom_site_aniso_U_33
_atom_site_aniso_U_23
_atom_site_aniso_U_13
_atom_site_aniso_U_12
C1 0.0139(4) 0.0124(5) 0.0119(4) -0.0007(4) 0.0006(3) -0.0010(3)
C2 0.0185(4) 0.0137(5) 0.0170(5) -0.0002(4) 0.0008(4) 0.0006(4)
C3 0.0221(5) 0.0144(6) 0.0214(5) -0.0043(4) 0.0019(4) 0.0005(4)
C4 0.0202(5) 0.0193(6) 0.0175(5) -0.0058(4) 0.0004(4) -0.0020(4)
C5 0.0189(4) 0.0186(6) 0.0126(4) -0.0031(4) -0.0014(4) -0.0023(4)
C6 0.0143(4) 0.0141(5) 0.0123(4) -0.0011(4) -0.0010(3) -0.0008(3)
C7 0.0170(4) 0.0148(5) 0.0116(4) -0.0006(4) -0.0028(3) 0.0018(3)
C8 0.0144(4) 0.0106(5) 0.0120(4) -0.0006(3) -0.0006(3) 0.0007(3)
C9 0.0191(4) 0.0137(5) 0.0154(4) -0.0006(4) -0.0030(4) 0.0032(4)
C10 0.0203(4) 0.0129(6) 0.0165(5) -0.0019(4) -0.0011(4) 0.0010(4)
N1 0.0173(3) 0.0113(4) 0.0110(3) 0.0004(3) -0.0008(3) 0.0009(3)
N2 0.0140(3) 0.0115(4) 0.0111(4) -0.0007(3) -0.0005(3) 0.0005(3)
N3 0.0197(4) 0.0140(5) 0.0105(4) -0.0001(3) -0.0015(3) 0.0001(3)
N4 0.0205(4) 0.0131(5) 0.0125(4) -0.0007(3) 0.0000(3) -0.0012(3)

loop_
_atom_type_symbol
_atom_type_description
_atom_type_scat_dispersion_real
_atom_type_scat_dispersion_imag
_atom_type_scat_source
C C 0.0033 0.0000 'International Tables Vol C Tables 4.2.6.8 and 6.1.1.4'
H H 0.0000 0.0000 'International Tables Vol C Tables 4.2.6.8 and 6.1.1.4'
N N 0.0061 0.0000 'International Tables Vol C Tables 4.2.6.8 and 6.1.1.4'

loop_
_geom_angle_atom_site_label_1
_geom_angle_atom_site_label_2
_geom_angle_atom_site_label_3
_geom_angle
N1 C1 C2 128.78(10)
N1 C1 C6 108.35(10)
C2 C1 C6 122.82(10)
C3 C2 C1 116.98(11)
C3 C2 H2 121.5
C1 C2 H2 121.5
C2 C3 C4 121.38(12)
C2 C3 H3 119.3
C4 C3 H3 119.3
C5 C4 C3 121.24(12)
C5 C4 H4 119.4
C3 C4 H4 119.4
C4 C5 C6 118.62(12)
C4 C5 H5 120.7
C6 C5 H5 120.7
C5 C6 C1 118.95(11)
C5 C6 C7 133.83(11)
C1 C6 C7 107.19(9)
C8 C7 C6 105.39(10)
C8 C7 H7 127.3
C6 C7 H7 127.3
N1 C8 C7 111.92(10)
N1 C8 N2 120.02(10)
C7 C8 N2 128.02(11)
N2 C9 C10 104.52(10)
N2 C9 H9 127.7
C10 C9 H9 127.7
N4 C10 C9 108.22(11)
N4 C10 H10 125.9
C9 C10 H10 125.9
C8 N1 C1 107.14(9)
C8 N1 H1 126.4
C1 N1 H1 126.4
N3 N2 C9 111.04(9)
N3 N2 C8 121.24(10)
C9 N2 C8 127.65(10)
N4 N3 N2 106.37(9)
N3 N4 C10 109.85(10)

loop_
_geom_bond_atom_site_label_1
_geom_bond_atom_site_label_2
_geom_bond_distance
C1 N1 1.3827(14)
C1 C2 1.3947(18)
C1 C6 1.4142(15)
C2 C3 1.3891(17)
C2 H2 0.9500
C3 C4 1.4089(19)
C3 H3 0.9500
C4 C5 1.3871(19)
C4 H4 0.9500
C5 C6 1.4070(16)
C5 H5 0.9500
C6 C7 1.4329(17)
C7 C8 1.3730(15)
C7 H7 0.9500
C8 N1 1.3710(15)
C8 N2 1.4051(14)
C9 N2 1.3582(16)
C9 C10 1.3700(16)
C9 H9 0.9500
C10 N4 1.3615(16)
C10 H10 0.9500
N1 H1 0.8800
N2 N3 1.3552(13)
N3 N4 1.3130(15)

loop_
_cod_related_entry_id
_cod_related_entry_database
_cod_related_entry_code
1 ChemSpider 30652052
